data_7121570
loop_
_publ_author_name
'Nikolayenko, Varvara I.'
'van Wyk, Lisa M.'
'Munro, Orde Q.'
'Barbour, Leonard J.'

_publ_section_title
;
 Supramolecular solvatochromism: mechanistic insight from crystallography,
 spectroscopy and theory.
;
_journal_issue 51
_journal_name_full 'Chemical communications (Cambridge, England)'
_journal_page_first 6975
_journal_page_last 6978
_journal_paper_doi 10.1039/c8cc02197j
_journal_volume 54
_journal_year 2018
_chemical_formula_moiety 'C40 H52 Cl4 Cu2 N8 O2'
_chemical_formula_sum 'C40 H52 Cl4 Cu2 N8 O2'
_chemical_formula_weight 945.77
_chemical_name_common 4
_space_group_crystal_system monoclinic
_space_group_IT_number 14
_space_group_name_Hall '-P 2ybc'
_space_group_name_H-M_alt 'P 1 21/c 1'
_symmetry_space_group_name_Hall '-P 2ybc'
_symmetry_space_group_name_H-M 'P 1 21/c 1'
_atom_sites_solution_hydrogens geom
_audit_creation_method SHELXL-2016/6
_audit_update_record
;
2018-01-23 deposited with the CCDC.
2018-04-27 downloaded from the CCDC.
;
_cell_angle_alpha 90
_cell_angle_beta 95.808(2)
_cell_angle_gamma 90
_cell_formula_units_Z 2
_cell_length_a 8.8606(14)
_cell_length_b 13.145(2)
_cell_length_c 18.080(3)
_cell_measurement_reflns_used 5527
_cell_measurement_temperature 100(2)
_cell_measurement_theta_max 25.380
_cell_measurement_theta_min 2.2645
_cell_volume 2095.0(6)
_computing_cell_refinement 'SAINT (Bruker, 2016)'
_computing_data_collection 'APEX3 (Bruker, 2016)'
_computing_data_reduction 'SAINT (Bruker, 2016)'
_computing_structure_refinement 'SHELXL-2016/6 (Sheldrick, 2016)'
_computing_structure_solution 'SHELXS-2016/6 (Sheldrick, 2016)'
_diffrn_ambient_temperature 100(2)
_diffrn_measured_fraction_theta_full 0.999
_diffrn_measured_fraction_theta_max 0.998
_diffrn_measurement_device_type 'Bruker APEX CCD area -detector'
_diffrn_measurement_method \w
_diffrn_radiation_monochromator graphite
_diffrn_radiation_type MoK\a
_diffrn_radiation_wavelength 0.71073
_diffrn_reflns_av_R_equivalents 0.0646
_diffrn_reflns_av_unetI/netI 0.0471
_diffrn_reflns_Laue_measured_fraction_full 0.999
_diffrn_reflns_Laue_measured_fraction_max 0.998
_diffrn_reflns_limit_h_max 11
_diffrn_reflns_limit_h_min -11
_diffrn_reflns_limit_k_max 17
_diffrn_reflns_limit_k_min -17
_diffrn_reflns_limit_l_max 24
_diffrn_reflns_limit_l_min -23
_diffrn_reflns_number 30496
_diffrn_reflns_point_group_measured_fraction_full 0.999
_diffrn_reflns_point_group_measured_fraction_max 0.998
_diffrn_reflns_theta_full 25.242
_diffrn_reflns_theta_max 28.301
_diffrn_reflns_theta_min 1.919
_diffrn_source 'fine-focus sealed tube'
_exptl_absorpt_coefficient_mu 1.316
_exptl_absorpt_correction_T_max 0.7457
_exptl_absorpt_correction_T_min 0.6772
_exptl_absorpt_correction_type numerical
_exptl_absorpt_process_details 'SADABS, 2016'
_exptl_crystal_colour Green
_exptl_crystal_density_diffrn 1.499
_exptl_crystal_description Block
_exptl_crystal_F_000 980
_exptl_crystal_size_max 0.227
_exptl_crystal_size_mid 0.227
_exptl_crystal_size_min 0.186
_refine_diff_density_max 0.447
_refine_diff_density_min -0.456
_refine_diff_density_rms 0.091
_refine_ls_extinction_method none
_refine_ls_goodness_of_fit_ref 1.098
_refine_ls_hydrogen_treatment constr
_refine_ls_matrix_type full
_refine_ls_number_parameters 255
_refine_ls_number_reflns 5205
_refine_ls_number_restraints 0
_refine_ls_restrained_S_all 1.098
_refine_ls_R_factor_all 0.0743
_refine_ls_R_factor_gt 0.0422
_refine_ls_shift/su_max 0.001
_refine_ls_shift/su_mean 0.000
_refine_ls_structure_factor_coef Fsqd
_refine_ls_weighting_details 'w=1/[\s^2^(Fo^2^)+(0.0213P)^2^+4.8332P] where P=(Fo^2^+2Fc^2^)/3'
_refine_ls_weighting_scheme calc
_refine_ls_wR_factor_gt 0.0875
_refine_ls_wR_factor_ref 0.1002
_reflns_Friedel_coverage 0.000
_reflns_number_gt 3754
_reflns_number_total 5205
_reflns_threshold_expression 'I > 2\s(I)'
_cod_data_source_file c8cc02197j3.cif
_cod_data_source_block 4
_cod_depositor_comments 'Adding full bibliography for 7121568--7121574.cif.'
_cod_database_code 7121570
_shelx_shelxl_version_number 2016/6
_shelx_space_group_comment
;
The symmetry employed for this shelxl refinement is uniquely defined
by the following loop, which should always be used as a source of
symmetry information in preference to the above space-group names.
They are only intended as comments.
;
_shelx_estimated_absorpt_t_min 0.754
_shelx_estimated_absorpt_t_max 0.792

loop_
_space_group_symop_operation_xyz
'x, y, z'
'-x, y+1/2, -z+1/2'
'-x, -y, -z'
'x, -y-1/2, z-1/2'

loop_
_atom_site_label
_atom_site_type_symbol
_atom_site_fract_x
_atom_site_fract_y
_atom_site_fract_z
_atom_site_U_iso_or_equiv
_atom_site_adp_type
_atom_site_occupancy
_atom_site_site_symmetry_order
_atom_site_calc_flag
_atom_site_refinement_flags_posn
_atom_site_refinement_flags_adp
Cu1 Cu 0.28454(4) 0.69866(3) 0.10374(2) 0.01827(10) Uani 1 1 d . .
Cl2 Cl 0.17502(8) 0.61469(6) 0.19783(4) 0.02001(16) Uani 1 1 d . .
Cl1 Cl 0.49637(9) 0.65461(7) 0.04857(5) 0.02721(18) Uani 1 1 d . .
N1 N 0.3864(3) 0.8029(2) 0.16880(14) 0.0185(5) Uani 1 1 d . .
O1A O 0.1830(3) 0.88073(18) 0.02964(13) 0.0290(5) Uani 1 1 d . .
N3 N 0.0653(3) 1.38284(18) 0.05166(14) 0.0177(5) Uani 1 1 d . .
N4 N -0.1428(3) 1.35522(19) -0.02280(14) 0.0188(5) Uani 1 1 d . .
N2 N 0.4233(3) 0.93999(19) 0.23800(14) 0.0195(5) Uani 1 1 d . .
C8 C 0.1587(3) 1.2419(2) 0.17496(18) 0.0209(6) Uani 1 1 d . .
H8 H 0.058859 1.268753 0.173285 0.025 Uiso 1 1 calc R U
C6 C 0.3454(3) 1.1205(2) 0.22584(17) 0.0195(6) Uani 1 1 d . .
C12 C 0.2241(3) 1.3790(2) 0.08392(17) 0.0192(6) Uani 1 1 d . .
H12A H 0.246181 1.440271 0.114957 0.023 Uiso 1 1 calc R U
H12B H 0.290771 1.380697 0.043187 0.023 Uiso 1 1 calc R U
C9 C 0.2614(3) 1.2853(2) 0.13101(17) 0.0186(6) Uani 1 1 d . .
C14 C 0.0061(3) 1.3371(2) -0.01179(17) 0.0185(6) Uani 1 1 d . .
C13 C -0.1779(4) 1.4160(2) 0.03601(17) 0.0195(6) Uani 1 1 d . .
H13 H -0.275957 1.441080 0.043010 0.023 Uiso 1 1 calc R U
C15 C 0.0965(4) 1.2756(3) -0.06066(18) 0.0242(7) Uani 1 1 d . .
H15A H 0.041349 1.213022 -0.075352 0.036 Uiso 1 1 calc R U
H15B H 0.194629 1.258389 -0.033666 0.036 Uiso 1 1 calc R U
H15C H 0.112856 1.315105 -0.105135 0.036 Uiso 1 1 calc R U
C2 C 0.5630(4) 0.9121(2) 0.21649(18) 0.0223(7) Uani 1 1 d . .
H2 H 0.657073 0.945621 0.229035 0.027 Uiso 1 1 calc R U
C16 C -0.0502(4) 1.4336(2) 0.08162(18) 0.0208(6) Uani 1 1 d . .
H16 H -0.041715 1.473267 0.125770 0.025 Uiso 1 1 calc R U
C4 C 0.1547(3) 0.8788(3) 0.21759(19) 0.0240(7) Uani 1 1 d . .
H4A H 0.109714 0.935342 0.187684 0.036 Uiso 1 1 calc R U
H4B H 0.141324 0.890417 0.270061 0.036 Uiso 1 1 calc R U
H4C H 0.104614 0.815092 0.201045 0.036 Uiso 1 1 calc R U
C3 C 0.3195(3) 0.8719(2) 0.20842(17) 0.0190(6) Uani 1 1 d . .
C10 C 0.4077(3) 1.2435(2) 0.13379(18) 0.0214(6) Uani 1 1 d . .
H10 H 0.478897 1.270430 0.103062 0.026 Uiso 1 1 calc R U
C7 C 0.1992(4) 1.1598(2) 0.22131(18) 0.0220(7) Uani 1 1 d . .
H7 H 0.126415 1.130459 0.250060 0.026 Uiso 1 1 calc R U
C1 C 0.5395(3) 0.8278(2) 0.17416(17) 0.0200(6) Uani 1 1 d . .
H1 H 0.615410 0.791345 0.151678 0.024 Uiso 1 1 calc R U
C5 C 0.3929(4) 1.0335(2) 0.27823(17) 0.0224(7) Uani 1 1 d . .
H5A H 0.485287 1.053362 0.310373 0.027 Uiso 1 1 calc R U
H5B H 0.311431 1.020382 0.310669 0.027 Uiso 1 1 calc R U
C11 C 0.4487(4) 1.1629(2) 0.18140(17) 0.0212(7) Uani 1 1 d . .
H11 H 0.548737 1.136292 0.183696 0.025 Uiso 1 1 calc R U
C4A C 0.2731(4) 0.9723(3) 0.0408(2) 0.0282(7) Uani 1 1 d . .
H4A1 H 0.369113 0.958005 0.072051 0.034 Uiso 1 1 calc R U
H4A2 H 0.216653 1.025302 0.065532 0.034 Uiso 1 1 calc R U
C3A C 0.3050(4) 1.0071(3) -0.0361(2) 0.0309(8) Uani 1 1 d . .
H3A1 H 0.319001 1.081730 -0.037860 0.037 Uiso 1 1 calc R U
H3A2 H 0.395927 0.973067 -0.052060 0.037 Uiso 1 1 calc R U
C2A C 0.1622(4) 0.9742(3) -0.0832(2) 0.0317(8) Uani 1 1 d . .
H2A1 H 0.179654 0.967226 -0.136222 0.038 Uiso 1 1 calc R U
H2A2 H 0.077617 1.022313 -0.078784 0.038 Uiso 1 1 calc R U
C1A C 0.1323(5) 0.8719(3) -0.04870(19) 0.0331(8) Uani 1 1 d . .
H1A1 H 0.022710 0.855506 -0.055868 0.040 Uiso 1 1 calc R U
H1A2 H 0.188940 0.817539 -0.071768 0.040 Uiso 1 1 calc R U

loop_
_atom_site_aniso_label
_atom_site_aniso_U_11
_atom_site_aniso_U_22
_atom_site_aniso_U_33
_atom_site_aniso_U_23
_atom_site_aniso_U_13
_atom_site_aniso_U_12
Cu1 0.01560(18) 0.02049(18) 0.01849(19) -0.00167(15) 0.00063(14) -0.00171(15)
Cl2 0.0190(4) 0.0210(3) 0.0200(4) 0.0006(3) 0.0020(3) -0.0011(3)
Cl1 0.0174(4) 0.0400(5) 0.0247(4) -0.0061(3) 0.0040(3) -0.0007(3)
N1 0.0177(12) 0.0212(12) 0.0162(13) 0.0023(11) -0.0009(10) -0.0012(11)
O1A 0.0318(13) 0.0318(13) 0.0226(12) 0.0031(10) -0.0014(10) -0.0136(11)
N3 0.0171(12) 0.0161(12) 0.0194(13) -0.0007(10) -0.0013(10) -0.0010(10)
N4 0.0182(13) 0.0190(13) 0.0192(13) 0.0002(10) 0.0021(10) -0.0030(10)
N2 0.0201(13) 0.0176(12) 0.0198(14) 0.0004(10) -0.0026(11) -0.0027(10)
C8 0.0163(15) 0.0234(16) 0.0226(17) -0.0016(13) 0.0000(12) -0.0005(12)
C6 0.0216(16) 0.0181(14) 0.0177(15) -0.0050(12) -0.0035(12) -0.0037(12)
C12 0.0169(15) 0.0185(14) 0.0219(16) 0.0000(12) 0.0000(12) -0.0012(12)
C9 0.0202(15) 0.0195(15) 0.0153(15) -0.0032(12) -0.0018(12) -0.0016(12)
C14 0.0190(15) 0.0161(14) 0.0204(16) 0.0017(12) 0.0009(12) -0.0027(12)
C13 0.0196(15) 0.0196(15) 0.0193(16) 0.0011(12) 0.0019(12) 0.0015(12)
C15 0.0203(16) 0.0279(17) 0.0242(17) -0.0043(13) 0.0011(13) 0.0014(13)
C2 0.0182(15) 0.0240(16) 0.0238(17) 0.0042(13) -0.0022(13) -0.0026(12)
C16 0.0240(16) 0.0200(15) 0.0187(16) -0.0021(12) 0.0037(13) 0.0005(13)
C4 0.0203(16) 0.0252(16) 0.0269(18) -0.0049(14) 0.0041(13) -0.0028(13)
C3 0.0209(15) 0.0211(15) 0.0148(15) 0.0030(12) 0.0000(12) -0.0017(12)
C10 0.0186(15) 0.0248(16) 0.0209(16) -0.0033(13) 0.0026(12) -0.0035(13)
C7 0.0224(16) 0.0230(15) 0.0206(16) -0.0032(13) 0.0028(13) -0.0053(13)
C1 0.0146(14) 0.0218(15) 0.0232(17) 0.0050(12) -0.0009(12) -0.0010(11)
C5 0.0274(17) 0.0207(15) 0.0183(16) -0.0026(13) -0.0015(13) -0.0029(13)
C11 0.0189(15) 0.0216(15) 0.0231(17) -0.0027(13) 0.0017(13) 0.0011(12)
C4A 0.0254(17) 0.0291(18) 0.0297(19) 0.0008(15) 0.0008(14) -0.0084(14)
C3A 0.0259(18) 0.0345(19) 0.032(2) 0.0088(15) 0.0034(15) -0.0032(15)
C2A 0.0295(19) 0.036(2) 0.029(2) 0.0069(16) 0.0003(15) -0.0027(15)
C1A 0.044(2) 0.0302(19) 0.0230(18) 0.0023(14) -0.0050(16) -0.0087(16)

loop_
_atom_type_symbol
_atom_type_description
_atom_type_scat_dispersion_real
_atom_type_scat_dispersion_imag
_atom_type_scat_source
C C 0.0033 0.0016 'International Tables Vol C Tables 4.2.6.8 and 6.1.1.4'
H H 0.0000 0.0000 'International Tables Vol C Tables 4.2.6.8 and 6.1.1.4'
N N 0.0061 0.0033 'International Tables Vol C Tables 4.2.6.8 and 6.1.1.4'
O O 0.0106 0.0060 'International Tables Vol C Tables 4.2.6.8 and 6.1.1.4'
Cl Cl 0.1484 0.1585 'International Tables Vol C Tables 4.2.6.8 and 6.1.1.4'
Cu Cu 0.3201 1.2651 'International Tables Vol C Tables 4.2.6.8 and 6.1.1.4'

loop_
_geom_angle_atom_site_label_1
_geom_angle_atom_site_label_2
_geom_angle_atom_site_label_3
_geom_angle
_geom_angle_site_symmetry_1
_geom_angle_site_symmetry_3
N4 Cu1 N1 156.78(10) 3_575 .
N4 Cu1 Cl1 94.30(8) 3_575 .
N1 Cu1 Cl1 95.16(8) . .
N4 Cu1 Cl2 95.25(8) 3_575 .
N1 Cu1 Cl2 95.37(8) . .
Cl1 Cu1 Cl2 128.43(3) . .
C3 N1 C1 106.7(3) . .
C3 N1 Cu1 126.5(2) . .
C1 N1 Cu1 126.3(2) . .
C1A O1A C4A 108.4(2) . .
C14 N3 C16 108.0(3) . .
C14 N3 C12 126.5(3) . .
C16 N3 C12 125.5(3) . .
C14 N4 C13 106.4(3) . .
C14 N4 Cu1 126.5(2) . 3_575
C13 N4 Cu1 127.0(2) . 3_575
C3 N2 C2 107.7(3) . .
C3 N2 C5 126.7(3) . .
C2 N2 C5 125.2(3) . .
C9 C8 C7 121.2(3) . .
C9 C8 H8 119.4 . .
C7 C8 H8 119.4 . .
C7 C6 C11 118.7(3) . .
C7 C6 C5 121.0(3) . .
C11 C6 C5 120.3(3) . .
N3 C12 C9 113.4(2) . .
N3 C12 H12A 108.9 . .
C9 C12 H12A 108.9 . .
N3 C12 H12B 108.9 . .
C9 C12 H12B 108.9 . .
H12A C12 H12B 107.7 . .
C8 C9 C10 118.4(3) . .
C8 C9 C12 122.4(3) . .
C10 C9 C12 119.1(3) . .
N4 C14 N3 109.8(3) . .
N4 C14 C15 126.2(3) . .
N3 C14 C15 124.0(3) . .
C16 C13 N4 109.1(3) . .
C16 C13 H13 125.4 . .
N4 C13 H13 125.4 . .
C14 C15 H15A 109.5 . .
C14 C15 H15B 109.5 . .
H15A C15 H15B 109.5 . .
C14 C15 H15C 109.5 . .
H15A C15 H15C 109.5 . .
H15B C15 H15C 109.5 . .
C1 C2 N2 106.6(3) . .
C1 C2 H2 126.7 . .
N2 C2 H2 126.7 . .
C13 C16 N3 106.6(3) . .
C13 C16 H16 126.7 . .
N3 C16 H16 126.7 . .
C3 C4 H4A 109.5 . .
C3 C4 H4B 109.5 . .
H4A C4 H4B 109.5 . .
C3 C4 H4C 109.5 . .
H4A C4 H4C 109.5 . .
H4B C4 H4C 109.5 . .
N1 C3 N2 110.0(3) . .
N1 C3 C4 126.6(3) . .
N2 C3 C4 123.4(3) . .
C11 C10 C9 120.2(3) . .
C11 C10 H10 119.9 . .
C9 C10 H10 119.9 . .
C6 C7 C8 120.4(3) . .
C6 C7 H7 119.8 . .
C8 C7 H7 119.8 . .
C2 C1 N1 109.1(3) . .
C2 C1 H1 125.5 . .
N1 C1 H1 125.5 . .
N2 C5 C6 112.0(3) . .
N2 C5 H5A 109.2 . .
C6 C5 H5A 109.2 . .
N2 C5 H5B 109.2 . .
C6 C5 H5B 109.2 . .
H5A C5 H5B 107.9 . .
C10 C11 C6 121.1(3) . .
C10 C11 H11 119.5 . .
C6 C11 H11 119.5 . .
O1A C4A C3A 105.9(3) . .
O1A C4A H4A1 110.6 . .
C3A C4A H4A1 110.6 . .
O1A C4A H4A2 110.6 . .
C3A C4A H4A2 110.6 . .
H4A1 C4A H4A2 108.7 . .
C2A C3A C4A 102.0(3) . .
C2A C3A H3A1 111.4 . .
C4A C3A H3A1 111.4 . .
C2A C3A H3A2 111.4 . .
C4A C3A H3A2 111.4 . .
H3A1 C3A H3A2 109.2 . .
C3A C2A C1A 101.1(3) . .
C3A C2A H2A1 111.6 . .
C1A C2A H2A1 111.6 . .
C3A C2A H2A2 111.6 . .
C1A C2A H2A2 111.6 . .
H2A1 C2A H2A2 109.4 . .
O1A C1A C2A 106.4(3) . .
O1A C1A H1A1 110.4 . .
C2A C1A H1A1 110.4 . .
O1A C1A H1A2 110.4 . .
C2A C1A H1A2 110.4 . .
H1A1 C1A H1A2 108.6 . .

loop_
_geom_bond_atom_site_label_1
_geom_bond_atom_site_label_2
_geom_bond_distance
_geom_bond_site_symmetry_2
Cu1 N4 1.962(3) 3_575
Cu1 N1 1.965(3) .
Cu1 Cl1 2.2873(9) .
Cu1 Cl2 2.3213(9) .
N1 C3 1.332(4) .
N1 C1 1.389(4) .
O1A C1A 1.447(4) .
O1A C4A 1.448(4) .
N3 C14 1.353(4) .
N3 C16 1.378(4) .
N3 C12 1.468(4) .
N4 C14 1.336(4) .
N4 C13 1.390(4) .
N2 C3 1.354(4) .
N2 C2 1.384(4) .
N2 C5 1.467(4) .
C8 C9 1.390(4) .
C8 C7 1.390(4) .
C8 H8 0.9500 .
C6 C7 1.390(4) .
C6 C11 1.394(4) .
C6 C5 1.517(4) .
C12 C9 1.515(4) .
C12 H12A 0.9900 .
C12 H12B 0.9900 .
C9 C10 1.404(4) .
C14 C15 1.489(4) .
C13 C16 1.351(4) .
C13 H13 0.9500 .
C15 H15A 0.9800 .
C15 H15B 0.9800 .
C15 H15C 0.9800 .
C2 C1 1.351(4) .
C2 H2 0.9500 .
C16 H16 0.9500 .
C4 C3 1.489(4) .
C4 H4A 0.9800 .
C4 H4B 0.9800 .
C4 H4C 0.9800 .
C10 C11 1.390(4) .
C10 H10 0.9500 .
C7 H7 0.9500 .
C1 H1 0.9500 .
C5 H5A 0.9900 .
C5 H5B 0.9900 .
C11 H11 0.9500 .
C4A C3A 1.516(5) .
C4A H4A1 0.9900 .
C4A H4A2 0.9900 .
C3A C2A 1.516(5) .
C3A H3A1 0.9900 .
C3A H3A2 0.9900 .
C2A C1A 1.517(5) .
C2A H2A1 0.9900 .
C2A H2A2 0.9900 .
C1A H1A1 0.9900 .
C1A H1A2 0.9900 .

loop_
_geom_hbond_atom_site_label_D
_geom_hbond_atom_site_label_H
_geom_hbond_atom_site_label_A
_geom_hbond_distance_DH
_geom_hbond_distance_HA
_geom_hbond_distance_DA
_geom_hbond_angle_DHA
_geom_hbond_site_symmetry_A
C12 H12A Cl2 0.99 2.84 3.770(3) 155.9 1_565
C12 H12B Cl1 0.99 2.68 3.643(3) 165.6 3_675
C13 H13 Cl1 0.95 2.74 3.208(3) 111.5 3_575
C15 H15A O1A 0.98 2.55 3.310(4) 134.6 3_575
C2 H2 Cl2 0.95 2.92 3.762(3) 149.0 2_655
C16 H16 Cl2 0.95 2.89 3.635(3) 136.5 1_565
C4 H4C Cl2 0.98 2.71 3.496(3) 137.6 .
C1 H1 Cl1 0.95 2.72 3.210(3) 112.5 .
C5 H5A Cl1 0.99 2.87 3.561(3) 127.8 2_655
C4A H4A1 N1 0.99 2.68 3.294(4) 120.4 .

loop_
_geom_torsion_atom_site_label_1
_geom_torsion_atom_site_label_2
_geom_torsion_atom_site_label_3
_geom_torsion_atom_site_label_4
_geom_torsion
_geom_torsion_site_symmetry_1
C14 N3 C12 C9 -83.9(4) .
C16 N3 C12 C9 95.4(3) .
C7 C8 C9 C10 0.7(5) .
C7 C8 C9 C12 -175.8(3) .
N3 C12 C9 C8 -35.7(4) .
N3 C12 C9 C10 147.8(3) .
C13 N4 C14 N3 0.6(3) .
Cu1 N4 C14 N3 -176.87(19) 3_575
C13 N4 C14 C15 -179.6(3) .
Cu1 N4 C14 C15 2.8(4) 3_575
C16 N3 C14 N4 -1.0(3) .
C12 N3 C14 N4 178.5(3) .
C16 N3 C14 C15 179.3(3) .
C12 N3 C14 C15 -1.3(5) .
C14 N4 C13 C16 0.0(3) .
Cu1 N4 C13 C16 177.5(2) 3_575
C3 N2 C2 C1 0.2(3) .
C5 N2 C2 C1 -173.3(3) .
N4 C13 C16 N3 -0.6(3) .
C14 N3 C16 C13 1.0(3) .
C12 N3 C16 C13 -178.5(3) .
C1 N1 C3 N2 0.6(3) .
Cu1 N1 C3 N2 -171.25(19) .
C1 N1 C3 C4 178.1(3) .
Cu1 N1 C3 C4 6.3(4) .
C2 N2 C3 N1 -0.5(3) .
C5 N2 C3 N1 172.9(3) .
C2 N2 C3 C4 -178.1(3) .
C5 N2 C3 C4 -4.7(5) .
C8 C9 C10 C11 -2.1(5) .
C12 C9 C10 C11 174.5(3) .
C11 C6 C7 C8 -1.9(5) .
C5 C6 C7 C8 177.8(3) .
C9 C8 C7 C6 1.3(5) .
N2 C2 C1 N1 0.2(3) .
C3 N1 C1 C2 -0.5(3) .
Cu1 N1 C1 C2 171.4(2) .
C3 N2 C5 C6 -81.7(4) .
C2 N2 C5 C6 90.6(4) .
C7 C6 C5 N2 112.7(3) .
C11 C6 C5 N2 -67.7(4) .
C9 C10 C11 C6 1.5(5) .
C7 C6 C11 C10 0.5(5) .
C5 C6 C11 C10 -179.1(3) .
C1A O1A C4A C3A -12.4(4) .
O1A C4A C3A C2A 32.9(4) .
C4A C3A C2A C1A -39.5(4) .
C4A O1A C1A C2A -13.3(4) .
C3A C2A C1A O1A 33.3(4) .
